data_4343107
loop_
_publ_author_name
'Shavaleev, Nail M.'
'Xie, Guohua'
'Varghese, Shinto'
'Cordes, David B.'
'Slawin, Alexandra M. Z.'
'Momblona, Cristina'
'Ort\'i, Enrique'
'Bolink, Henk J.'
'Samuel, Ifor D. W.'
'Zysman-Colman, Eli'

_publ_section_title
;
 Green Phosphorescence and Electroluminescence of Sulfur
 Pentafluoride-Functionalized Cationic Iridium(III) Complexes.
;
_journal_issue 12
_journal_name_full 'Inorganic chemistry'
_journal_page_first 5907
_journal_page_last 5914
_journal_paper_doi 10.1021/acs.inorgchem.5b00717
_journal_volume 54
_journal_year 2015
_chemical_formula_moiety 'C36 H36 F10 Ir N6 S2, F6 P, 2(C H2 Cl2)'
_chemical_formula_sum 'C38 H40 Cl4 F16 Ir N6 P S2'
_chemical_formula_weight 1313.87
_space_group_crystal_system monoclinic
_space_group_IT_number 14
_space_group_name_Hall '-P 2yn'
_space_group_name_H-M_alt 'P 1 21/n 1'
_symmetry_space_group_name_Hall '-P 2yn'
_symmetry_space_group_name_H-M 'P 1 21/n 1'
_atom_sites_solution_hydrogens geom
_atom_sites_solution_primary direct
_atom_sites_solution_secondary difmap
_cell_angle_alpha 90.0000
_cell_angle_beta 102.629(2)
_cell_angle_gamma 90.0000
_cell_formula_units_Z 4
_cell_length_a 15.0706(14)
_cell_length_b 19.1861(13)
_cell_length_c 17.4644(16)
_cell_measurement_reflns_used 14126
_cell_measurement_temperature 173
_cell_measurement_theta_max 25.40
_cell_measurement_theta_min 1.60
_cell_volume 4927.6(7)
_computing_cell_refinement 'CrystalClear-SM Expert 2.1 b32'
_computing_data_collection 'CrystalClear-SM Expert 2.1 b32 (Rigaku, 2014)'
_computing_data_reduction 'CrystalClear-SM Expert 2.1 b32'
_computing_molecular_graphics 'CrystalStructure 4.1'
_computing_publication_material 'CrystalStructure 4.1 (Rigaku, 2014)'
_computing_structure_refinement 'SHELXL2013 (Sheldrick, 2008)'
_computing_structure_solution 'DIRDIF99-PATTY (Gould, et al., 1999)'
_diffrn_ambient_temperature 173
_diffrn_detector_area_resol_mean 11.628
_diffrn_measured_fraction_theta_full 0.997
_diffrn_measured_fraction_theta_max 0.995
_diffrn_measurement_device_type 'Rigaku XtaLAB P200'
_diffrn_measurement_method \w
_diffrn_radiation_type 'Mo K\a'
_diffrn_radiation_wavelength 0.71075
_diffrn_reflns_av_R_equivalents 0.0469
_diffrn_reflns_laue_measured_fraction_full 0.997
_diffrn_reflns_laue_measured_fraction_max 0.995
_diffrn_reflns_limit_h_max 18
_diffrn_reflns_limit_h_min -18
_diffrn_reflns_limit_k_max 23
_diffrn_reflns_limit_k_min -22
_diffrn_reflns_limit_l_max 21
_diffrn_reflns_limit_l_min -21
_diffrn_reflns_number 59715
_diffrn_reflns_point_group_measured_fraction_full 0.997
_diffrn_reflns_point_group_measured_fraction_max 0.995
_diffrn_reflns_theta_full 25.242
_diffrn_reflns_theta_max 25.415
_diffrn_reflns_theta_min 1.598
_diffrn_standards_number 0
_exptl_absorpt_coefficient_mu 3.148
_exptl_absorpt_correction_T_max 0.939
_exptl_absorpt_correction_T_min 0.795
_exptl_absorpt_correction_type multi-scan
_exptl_absorpt_process_details 'REQAB (Rigaku, 1998)'
_exptl_crystal_colour green
_exptl_crystal_density_diffrn 1.771
_exptl_crystal_density_method 'not measured'
_exptl_crystal_description chip
_exptl_crystal_F_000 2584.00
_exptl_crystal_size_max 0.100
_exptl_crystal_size_mid 0.040
_exptl_crystal_size_min 0.020
_refine_diff_density_max 1.43
_refine_diff_density_min -1.04
_refine_ls_extinction_method none
_refine_ls_goodness_of_fit_ref 1.056
_refine_ls_hydrogen_treatment constr
_refine_ls_number_parameters 619
_refine_ls_number_reflns 9051
_refine_ls_number_restraints 0
_refine_ls_R_factor_all 0.0422
_refine_ls_R_factor_gt 0.0342
_refine_ls_shift/su_max 0.004
_refine_ls_structure_factor_coef Fsqd
_refine_ls_weighting_details 'w = 1/[\s^2^(Fo^2^)+(0.0552P)^2^+7.2213P] where P=(Fo^2^+2Fc^2^)/3'
_refine_ls_weighting_scheme calc
_refine_ls_wR_factor_gt 0.0910
_refine_ls_wR_factor_ref 0.0947
_reflns_number_gt 7744
_reflns_number_total 9051
_reflns_threshold_expression F^2^>2.0\s(F^2^)
_cod_data_source_file ic5b00717_si_002.cif
_cod_data_source_block 3
_cod_depositor_comments 'Adding full bibliography for 4343106--4343108.cif.'
_cod_database_code 4343107

loop_
_symmetry_equiv_pos_site_id
_space_group_symop_operation_xyz
1 +X,+Y,+Z
2 1/2-X,1/2+Y,1/2-Z
3 -X,-Y,-Z
4 1/2+X,1/2-Y,1/2+Z

loop_
_atom_site_label
_atom_site_type_symbol
_atom_site_fract_x
_atom_site_fract_y
_atom_site_fract_z
_atom_site_U_iso_or_equiv
_atom_site_adp_type
_atom_site_occupancy
_atom_site_site_symmetry_multiplicity
_atom_site_calc_flag
_atom_site_refinement_flags
Ir1 Ir 0.31007(2) 0.63117(2) 0.10651(2) 0.02677(7) Uani 1 4 d .
Cl51 Cl 0.50483(19) 0.4043(2) 0.2858(2) 0.1554(13) Uani 1 4 d .
Cl52 Cl 0.32898(17) 0.35959(12) 0.30860(15) 0.1018(7) Uani 1 4 d .
Cl61 Cl 0.7000(3) 0.06640(12) 0.23413(13) 0.1367(12) Uani 1 4 d .
Cl62 Cl 0.6496(3) 0.0833(2) 0.3816(2) 0.1674(16) Uani 1 4 d .
S1 S 0.08143(9) 0.38554(7) 0.10952(7) 0.0419(3) Uani 1 4 d .
S2 S 0.52823(9) 0.61995(7) 0.42849(7) 0.0470(3) Uani 1 4 d .
P41 P 0.45295(10) 0.22578(8) 0.05582(9) 0.0499(3) Uani 1 4 d .
F1 F 0.0670(2) 0.43620(15) 0.17819(17) 0.0503(7) Uani 1 4 d .
F2 F 0.0256(2) 0.43741(16) 0.04699(17) 0.0523(7) Uani 1 4 d .
F3 F -0.0133(2) 0.35089(17) 0.11386(19) 0.0582(8) Uani 1 4 d .
F4 F 0.0864(2) 0.33161(16) 0.04215(17) 0.0550(8) Uani 1 4 d .
F5 F 0.1276(2) 0.32989(15) 0.17326(17) 0.0524(8) Uani 1 4 d .
F6 F 0.5182(3) 0.68899(19) 0.4737(2) 0.0767(11) Uani 1 4 d .
F7 F 0.5847(2) 0.6589(3) 0.3758(2) 0.0833(12) Uani 1 4 d .
F8 F 0.6215(2) 0.6082(2) 0.4898(2) 0.0754(10) Uani 1 4 d .
F9 F 0.5461(3) 0.5485(2) 0.3895(2) 0.0777(11) Uani 1 4 d .
F10 F 0.4802(2) 0.5787(2) 0.48643(19) 0.0682(10) Uani 1 4 d .
F41 F 0.3698(3) 0.2695(2) 0.0045(3) 0.0861(12) Uani 1 4 d .
F42 F 0.5140(3) 0.2933(2) 0.0571(2) 0.0766(11) Uani 1 4 d .
F43 F 0.4800(3) 0.2024(3) -0.0225(2) 0.1007(15) Uani 1 4 d .
F44 F 0.5379(3) 0.1867(2) 0.1052(2) 0.0907(13) Uani 1 4 d .
F45 F 0.3889(4) 0.1612(2) 0.0511(4) 0.123(2) Uani 1 4 d .
F46 F 0.4234(3) 0.25375(19) 0.1316(2) 0.0810(12) Uani 1 4 d .
N1 N 0.4314(3) 0.58936(19) 0.0987(2) 0.0314(8) Uani 1 4 d .
N2 N 0.4344(3) 0.51814(19) 0.1006(2) 0.0351(8) Uani 1 4 d .
N3 N 0.1883(2) 0.66342(19) 0.1228(2) 0.0297(8) Uani 1 4 d .
N4 N 0.1822(3) 0.67052(19) 0.1991(2) 0.0332(8) Uani 1 4 d .
N5 N 0.2768(3) 0.64627(18) -0.0166(2) 0.0307(8) Uani 1 4 d .
N6 N 0.3410(2) 0.73763(18) 0.0932(2) 0.0275(7) Uani 1 4 d .
C1 C 0.5194(3) 0.4961(3) 0.1001(3) 0.0487(13) Uani 1 4 d .
C2 C 0.5719(4) 0.5535(3) 0.0979(3) 0.0493(13) Uani 1 4 d .
C3 C 0.5142(3) 0.6111(3) 0.0967(3) 0.0394(11) Uani 1 4 d .
C4 C 0.3514(3) 0.4838(2) 0.1020(3) 0.0328(10) Uani 1 4 d .
C5 C 0.2793(3) 0.5289(2) 0.1071(2) 0.0301(9) Uani 1 4 d .
C6 C 0.1972(3) 0.4970(2) 0.1091(2) 0.0313(9) Uani 1 4 d .
C7 C 0.1893(3) 0.4251(2) 0.1053(3) 0.0350(10) Uani 1 4 d .
C8 C 0.2611(4) 0.3823(3) 0.0994(3) 0.0432(12) Uani 1 4 d .
C9 C 0.3437(4) 0.4124(3) 0.0973(3) 0.0443(12) Uani 1 4 d .
C10 C 0.0975(3) 0.6918(3) 0.2027(3) 0.0471(13) Uani 1 4 d .
C11 C 0.0483(4) 0.6976(3) 0.1275(3) 0.0521(13) Uani 1 4 d .
C12 C 0.1073(3) 0.6800(3) 0.0796(3) 0.0408(11) Uani 1 4 d .
C13 C 0.2621(3) 0.6568(2) 0.2560(3) 0.0307(9) Uani 1 4 d .
C14 C 0.3354(3) 0.6334(2) 0.2251(3) 0.0293(9) Uani 1 4 d .
C15 C 0.4171(3) 0.6214(2) 0.2798(3) 0.0322(10) Uani 1 4 d .
C16 C 0.4223(3) 0.6340(2) 0.3592(3) 0.0353(10) Uani 1 4 d .
C17 C 0.3483(3) 0.6568(3) 0.3871(3) 0.0391(11) Uani 1 4 d .
C18 C 0.2670(3) 0.6686(3) 0.3349(3) 0.0365(10) Uani 1 4 d .
C19 C 0.2822(3) 0.7126(2) -0.0422(2) 0.0296(9) Uani 1 4 d .
C20 C 0.2623(3) 0.7281(2) -0.1210(3) 0.0348(10) Uani 1 4 d .
C21 C 0.2374(3) 0.6761(3) -0.1777(3) 0.0371(10) Uani 1 4 d .
C22 C 0.2332(4) 0.6090(3) -0.1495(3) 0.0437(12) Uani 1 4 d .
C23 C 0.2524(3) 0.5958(2) -0.0707(3) 0.0380(11) Uani 1 4 d .
C24 C 0.3141(3) 0.7646(2) 0.0205(2) 0.0272(9) Uani 1 4 d .
C25 C 0.3733(3) 0.7811(2) 0.1529(3) 0.0335(10) Uani 1 4 d .
C26 C 0.3786(4) 0.8517(2) 0.1423(3) 0.0385(11) Uani 1 4 d .
C27 C 0.3490(3) 0.8814(2) 0.0684(3) 0.0331(10) Uani 1 4 d .
C28 C 0.3165(3) 0.8354(2) 0.0072(3) 0.0308(9) Uani 1 4 d .
C29 C 0.2162(5) 0.6933(3) -0.2647(3) 0.0542(15) Uani 1 4 d .
C30 C 0.2023(9) 0.6316(4) -0.3169(4) 0.119(4) Uani 1 4 d .
C31 C 0.1418(9) 0.7445(6) -0.2829(4) 0.161(6) Uani 1 4 d .
C32 C 0.2999(8) 0.7307(6) -0.2837(4) 0.136(4) Uani 1 4 d .
C33 C 0.3556(4) 0.9599(2) 0.0586(3) 0.0413(11) Uani 1 4 d .
C34 C 0.3262(4) 0.9823(3) -0.0271(3) 0.0538(14) Uani 1 4 d .
C35 C 0.4545(4) 0.9820(3) 0.0908(4) 0.0568(15) Uani 1 4 d .
C36 C 0.2951(5) 0.9966(3) 0.1058(4) 0.0633(17) Uani 1 4 d .
C51 C 0.4044(6) 0.4275(5) 0.3114(5) 0.097(3) Uani 1 4 d .
C61 C 0.6072(7) 0.0777(6) 0.2855(7) 0.139(5) Uani 1 4 d .
H1 H 0.53905 0.44894 0.10106 0.0584 Uiso 1 4 calc R
H2 H 0.63479 0.55434 0.09728 0.0592 Uiso 1 4 calc R
H3 H 0.53196 0.65849 0.09476 0.0473 Uiso 1 4 calc R
H6 H 0.14616 0.52468 0.11315 0.0375 Uiso 1 4 calc R
H8 H 0.25376 0.33311 0.09683 0.0519 Uiso 1 4 calc R
H9 H 0.39421 0.3844 0.09273 0.0531 Uiso 1 4 calc R
H10 H 0.07624 0.70095 0.24907 0.0565 Uiso 1 4 calc R
H11 H -0.01362 0.7109 0.11126 0.0625 Uiso 1 4 calc R
H12 H 0.09189 0.67992 0.02384 0.0489 Uiso 1 4 calc R
H15 H 0.46883 0.60468 0.26268 0.0386 Uiso 1 4 calc R
H17 H 0.35356 0.66428 0.44163 0.0469 Uiso 1 4 calc R
H18 H 0.21531 0.68456 0.35278 0.0438 Uiso 1 4 calc R
H20 H 0.26554 0.77511 -0.13719 0.0417 Uiso 1 4 calc R
H22 H 0.21664 0.57161 -0.18541 0.0524 Uiso 1 4 calc R
H23 H 0.24848 0.54919 -0.05346 0.0456 Uiso 1 4 calc R
H25 H 0.39315 0.76244 0.20413 0.0402 Uiso 1 4 calc R
H26 H 0.40286 0.88064 0.18595 0.0462 Uiso 1 4 calc R
H28 H 0.29563 0.85291 -0.04453 0.0369 Uiso 1 4 calc R
H30A H 0.18671 0.64695 -0.37174 0.1423 Uiso 1 4 calc R
H30B H 0.15262 0.60317 -0.30565 0.1423 Uiso 1 4 calc R
H30C H 0.25821 0.6039 -0.3079 0.1423 Uiso 1 4 calc R
H31A H 0.16057 0.78773 -0.25405 0.1936 Uiso 1 4 calc R
H31B H 0.08786 0.72568 -0.26739 0.1936 Uiso 1 4 calc R
H31C H 0.12741 0.75411 -0.33938 0.1936 Uiso 1 4 calc R
H32A H 0.31184 0.77373 -0.25302 0.1635 Uiso 1 4 calc R
H32B H 0.28777 0.74192 -0.33981 0.1635 Uiso 1 4 calc R
H32C H 0.3531 0.70004 -0.27045 0.1635 Uiso 1 4 calc R
H34A H 0.26222 0.97001 -0.04704 0.0646 Uiso 1 4 calc R
H34B H 0.3638 0.95854 -0.05822 0.0646 Uiso 1 4 calc R
H34C H 0.33369 1.03286 -0.03092 0.0646 Uiso 1 4 calc R
H35A H 0.4944 0.95645 0.06315 0.0682 Uiso 1 4 calc R
H35B H 0.47174 0.97146 0.14697 0.0682 Uiso 1 4 calc R
H35C H 0.46062 1.03214 0.08271 0.0682 Uiso 1 4 calc R
H36A H 0.31472 0.984 0.16129 0.0759 Uiso 1 4 calc R
H36B H 0.2318 0.98207 0.08634 0.0759 Uiso 1 4 calc R
H36C H 0.29989 1.04713 0.09993 0.0759 Uiso 1 4 calc R
H51A H 0.41879 0.44721 0.36505 0.1166 Uiso 1 4 calc R
H51B H 0.37468 0.4646 0.27531 0.1166 Uiso 1 4 calc R
H61A H 0.57277 0.12059 0.26677 0.1668 Uiso 1 4 calc R
H61B H 0.56503 0.0376 0.27434 0.1668 Uiso 1 4 calc R

loop_
_atom_site_aniso_label
_atom_site_aniso_U_11
_atom_site_aniso_U_22
_atom_site_aniso_U_33
_atom_site_aniso_U_12
_atom_site_aniso_U_13
_atom_site_aniso_U_23
Ir1 0.03359(11) 0.02271(10) 0.02303(10) -0.00181(7) 0.00407(7) -0.00141(6)
Cl51 0.0867(17) 0.242(4) 0.140(3) 0.006(2) 0.0307(17) -0.032(3)
Cl52 0.1019(16) 0.1004(16) 0.1025(17) -0.0053(12) 0.0210(13) -0.0078(12)
Cl61 0.262(4) 0.0773(14) 0.0678(13) 0.0461(19) 0.0285(17) 0.0077(11)
Cl62 0.227(4) 0.163(3) 0.135(2) 0.114(3) 0.090(3) 0.053(2)
S1 0.0518(7) 0.0380(7) 0.0325(6) -0.0139(5) 0.0021(5) 0.0039(5)
S2 0.0461(7) 0.0562(8) 0.0330(6) -0.0024(6) -0.0038(5) 0.0049(6)
P41 0.0522(8) 0.0467(8) 0.0567(8) -0.0026(6) 0.0248(7) -0.0088(7)
F1 0.0607(18) 0.0472(17) 0.0455(16) -0.0132(14) 0.0169(14) -0.0042(14)
F2 0.0492(17) 0.0553(19) 0.0457(16) -0.0119(14) -0.0041(13) 0.0149(14)
F3 0.059(2) 0.0584(19) 0.0547(19) -0.0277(16) 0.0074(15) 0.0049(16)
F4 0.074(2) 0.0462(18) 0.0419(16) -0.0212(16) 0.0061(15) -0.0097(14)
F5 0.070(2) 0.0409(17) 0.0427(16) -0.0109(14) 0.0037(14) 0.0144(13)
F6 0.083(3) 0.067(2) 0.061(2) -0.0033(19) -0.0258(19) -0.0190(18)
F7 0.049(2) 0.134(4) 0.059(2) -0.027(2) -0.0036(17) 0.030(2)
F8 0.054(2) 0.111(3) 0.0489(19) 0.006(2) -0.0161(16) 0.009(2)
F9 0.070(2) 0.082(3) 0.068(2) 0.031(2) -0.0140(18) -0.012(2)
F10 0.071(2) 0.082(2) 0.0457(18) -0.0029(18) -0.0019(16) 0.0291(17)
F41 0.057(2) 0.097(3) 0.097(3) 0.019(2) 0.002(2) -0.024(2)
F42 0.063(2) 0.075(3) 0.096(3) -0.0104(19) 0.025(2) 0.023(2)
F43 0.074(3) 0.156(4) 0.074(3) 0.027(3) 0.021(2) -0.043(3)
F44 0.119(3) 0.076(3) 0.075(3) 0.037(2) 0.015(2) 0.019(2)
F45 0.121(4) 0.051(2) 0.222(6) -0.026(3) 0.094(4) -0.029(3)
F46 0.133(4) 0.063(2) 0.064(2) 0.011(2) 0.059(2) 0.0042(19)
N1 0.039(2) 0.030(2) 0.0253(18) 0.0004(16) 0.0067(15) 0.0014(15)
N2 0.040(2) 0.031(2) 0.035(2) 0.0016(16) 0.0087(17) -0.0034(16)
N3 0.036(2) 0.0261(19) 0.0252(18) 0.0007(15) 0.0029(15) 0.0005(15)
N4 0.035(2) 0.035(2) 0.0287(19) 0.0016(16) 0.0056(15) -0.0009(16)
N5 0.038(2) 0.0267(19) 0.0260(18) -0.0007(15) 0.0037(15) -0.0031(15)
N6 0.0331(18) 0.0232(18) 0.0260(18) -0.0028(15) 0.0059(14) -0.0000(14)
C1 0.043(3) 0.047(3) 0.059(3) 0.010(2) 0.016(3) 0.001(3)
C2 0.043(3) 0.054(3) 0.052(3) 0.002(2) 0.013(2) -0.001(3)
C3 0.039(3) 0.045(3) 0.036(2) -0.006(2) 0.012(2) -0.002(2)
C4 0.043(3) 0.028(2) 0.027(2) 0.0005(19) 0.0059(19) -0.0017(18)
C5 0.042(2) 0.025(2) 0.022(2) -0.0024(18) 0.0035(18) 0.0001(17)
C6 0.039(2) 0.028(2) 0.024(2) -0.0038(19) 0.0025(18) 0.0015(17)
C7 0.048(3) 0.029(2) 0.027(2) -0.007(2) 0.0040(19) 0.0019(18)
C8 0.058(3) 0.023(2) 0.046(3) -0.005(2) 0.004(2) 0.001(2)
C9 0.053(3) 0.034(3) 0.045(3) 0.008(2) 0.009(2) -0.001(2)
C10 0.039(3) 0.061(4) 0.041(3) 0.002(2) 0.009(2) -0.007(2)
C11 0.038(3) 0.066(4) 0.050(3) 0.005(2) 0.004(2) -0.005(3)
C12 0.040(3) 0.041(3) 0.038(3) 0.001(2) 0.003(2) -0.003(2)
C13 0.036(2) 0.028(2) 0.028(2) -0.0050(18) 0.0060(18) -0.0004(19)
C14 0.037(2) 0.024(2) 0.025(2) -0.0042(17) 0.0046(18) 0.0001(17)
C15 0.036(2) 0.029(2) 0.030(2) -0.0019(18) 0.0049(18) 0.0014(18)
C16 0.041(3) 0.032(3) 0.030(2) -0.0068(19) -0.0009(19) 0.0042(19)
C17 0.050(3) 0.040(3) 0.028(2) -0.004(2) 0.010(2) -0.001(2)
C18 0.042(3) 0.038(3) 0.031(2) -0.001(2) 0.012(2) -0.002(2)
C19 0.034(2) 0.029(2) 0.025(2) -0.0004(18) 0.0051(17) -0.0027(18)
C20 0.044(3) 0.031(2) 0.027(2) 0.000(2) 0.0014(19) -0.0011(19)
C21 0.045(3) 0.034(3) 0.029(2) 0.004(2) 0.001(2) -0.0041(19)
C22 0.064(3) 0.031(2) 0.032(2) -0.005(2) 0.001(2) -0.012(2)
C23 0.054(3) 0.027(2) 0.029(2) -0.002(2) 0.001(2) -0.0063(19)
C24 0.029(2) 0.028(2) 0.024(2) -0.0007(17) 0.0042(16) -0.0034(17)
C25 0.046(3) 0.031(2) 0.023(2) -0.005(2) 0.0048(19) -0.0042(18)
C26 0.058(3) 0.029(2) 0.029(2) -0.007(2) 0.009(2) -0.0066(19)
C27 0.037(2) 0.028(2) 0.035(2) -0.0037(18) 0.0096(19) -0.0022(18)
C28 0.040(2) 0.023(2) 0.029(2) -0.0001(18) 0.0068(18) 0.0025(18)
C29 0.090(4) 0.040(3) 0.028(3) 0.005(3) 0.002(3) -0.001(2)
C30 0.241(13) 0.072(5) 0.030(3) 0.027(6) 0.000(5) -0.008(3)
C31 0.248(14) 0.174(10) 0.036(4) 0.145(10) -0.026(6) -0.004(5)
C32 0.213(12) 0.156(10) 0.043(4) -0.055(9) 0.034(6) -0.001(5)
C33 0.055(3) 0.024(2) 0.043(3) -0.003(2) 0.006(2) -0.002(2)
C34 0.077(4) 0.031(3) 0.050(3) -0.007(3) 0.005(3) 0.007(2)
C35 0.071(4) 0.032(3) 0.061(4) -0.016(3) -0.000(3) 0.005(3)
C36 0.090(5) 0.031(3) 0.070(4) 0.006(3) 0.023(4) -0.007(3)
C51 0.112(7) 0.101(6) 0.083(5) -0.007(5) 0.031(5) -0.016(5)
C61 0.090(7) 0.136(9) 0.179(11) 0.030(6) 0.002(7) -0.072(8)

loop_
_atom_type_symbol
_atom_type_description
_atom_type_scat_dispersion_real
_atom_type_scat_dispersion_imag
_atom_type_scat_source
C C 0.0033 0.0016
;
International Tables for Crystallography
(Vol. C, Tables 4.2.6.8 and 6.1.1.4)
;
H H 0.0000 0.0000
;
International Tables for Crystallography
(Vol. C, Table 6.1.1.4)
;
F F 0.0171 0.0103
;
International Tables for Crystallography
(Vol. C, Tables 4.2.6.8 and 6.1.1.4)
;
Ir Ir -1.4442 7.9887
;
International Tables for Crystallography
(Vol. C, Tables 4.2.6.8 and 6.1.1.4)
;
N N 0.0061 0.0033
;
International Tables for Crystallography
(Vol. C, Tables 4.2.6.8 and 6.1.1.4)
;
P P 0.1023 0.0942
;
International Tables for Crystallography
(Vol. C, Tables 4.2.6.8 and 6.1.1.4)
;
S S 0.1246 0.1234
;
International Tables for Crystallography
(Vol. C, Tables 4.2.6.8 and 6.1.1.4)
;
Cl Cl 0.1484 0.1585
;
International Tables for Crystallography
(Vol. C, Tables 4.2.6.8 and 6.1.1.4)
;

loop_
_geom_angle_atom_site_label_1
_geom_angle_atom_site_label_2
_geom_angle_atom_site_label_3
_geom_angle
_geom_angle_publ_flag
N1 Ir1 N3 173.28(15) yes
N1 Ir1 N5 90.15(14) yes
N1 Ir1 N6 98.67(15) yes
N1 Ir1 C5 80.05(17) yes
N1 Ir1 C14 96.08(16) yes
N3 Ir1 N5 94.65(14) yes
N3 Ir1 N6 87.04(15) yes
N3 Ir1 C5 94.62(17) yes
N3 Ir1 C14 79.77(16) yes
N5 Ir1 N6 76.46(13) yes
N5 Ir1 C5 97.75(15) yes
N5 Ir1 C14 170.47(15) yes
N6 Ir1 C5 174.10(15) yes
N6 Ir1 C14 95.42(15) yes
C5 Ir1 C14 90.44(16) yes
F1 S1 F2 89.78(17) yes
F1 S1 F3 86.97(18) yes
F1 S1 F4 174.2(2) yes
F1 S1 F5 89.63(16) yes
F1 S1 C7 92.69(19) yes
F2 S1 F3 87.03(17) yes
F2 S1 F4 90.15(16) yes
F2 S1 F5 173.91(19) yes
F2 S1 C7 93.17(19) yes
F3 S1 F4 87.20(19) yes
F3 S1 F5 86.89(18) yes
F3 S1 C7 179.6(2) yes
F4 S1 F5 89.82(17) yes
F4 S1 C7 93.1(2) yes
F5 S1 C7 92.91(19) yes
F6 S2 F7 91.0(2) yes
F6 S2 F8 87.1(2) yes
F6 S2 F9 174.57(19) yes
F6 S2 F10 89.6(2) yes
F6 S2 C16 92.5(2) yes
F7 S2 F8 87.1(2) yes
F7 S2 F9 89.7(2) yes
F7 S2 F10 174.65(19) yes
F7 S2 C16 92.8(2) yes
F8 S2 F9 87.6(2) yes
F8 S2 F10 87.61(19) yes
F8 S2 C16 179.6(2) yes
F9 S2 F10 89.2(2) yes
F9 S2 C16 92.8(2) yes
F10 S2 C16 92.5(2) yes
F41 P41 F42 87.8(2) yes
F41 P41 F43 89.0(2) yes
F41 P41 F44 176.6(3) yes
F41 P41 F45 89.3(2) yes
F41 P41 F46 87.8(2) yes
F42 P41 F43 89.2(3) yes
F42 P41 F44 88.9(2) yes
F42 P41 F45 176.9(3) yes
F42 P41 F46 88.9(2) yes
F43 P41 F44 90.3(2) yes
F43 P41 F45 90.1(3) yes
F43 P41 F46 176.3(2) yes
F44 P41 F45 94.0(3) yes
F44 P41 F46 92.7(2) yes
F45 P41 F46 91.7(3) yes
Ir1 N1 N2 114.8(3) yes
Ir1 N1 C3 138.3(3) yes
N2 N1 C3 106.8(4) yes
N1 N2 C1 109.9(4) yes
N1 N2 C4 116.1(4) yes
C1 N2 C4 134.0(4) yes
Ir1 N3 N4 115.3(2) yes
Ir1 N3 C12 138.3(3) yes
N4 N3 C12 106.4(4) yes
N3 N4 C10 109.9(3) yes
N3 N4 C13 116.2(4) yes
C10 N4 C13 133.9(4) yes
Ir1 N5 C19 116.4(3) yes
Ir1 N5 C23 125.6(3) yes
C19 N5 C23 118.0(4) yes
Ir1 N6 C24 116.4(3) yes
Ir1 N6 C25 124.5(3) yes
C24 N6 C25 118.4(4) yes
N2 C1 C2 107.7(5) yes
C1 C2 C3 106.0(5) yes
N1 C3 C2 109.6(5) yes
N2 C4 C5 114.3(4) yes
N2 C4 C9 121.7(5) yes
C5 C4 C9 124.1(5) yes
Ir1 C5 C4 114.6(3) yes
Ir1 C5 C6 129.5(3) yes
C4 C5 C6 115.8(4) yes
C5 C6 C7 120.4(4) yes
S1 C7 C6 118.9(4) yes
S1 C7 C8 118.6(4) yes
C6 C7 C8 122.4(5) yes
C7 C8 C9 118.6(4) yes
C4 C9 C8 118.7(5) yes
N4 C10 C11 107.4(5) yes
C10 C11 C12 106.0(5) yes
N3 C12 C11 110.2(4) yes
N4 C13 C14 114.3(4) yes
N4 C13 C18 121.5(4) yes
C14 C13 C18 124.1(4) yes
Ir1 C14 C13 114.3(3) yes
Ir1 C14 C15 129.4(4) yes
C13 C14 C15 115.9(4) yes
C14 C15 C16 120.0(4) yes
S2 C16 C15 119.5(4) yes
S2 C16 C17 118.4(3) yes
C15 C16 C17 122.1(4) yes
C16 C17 C18 119.3(4) yes
C13 C18 C17 118.5(5) yes
N5 C19 C20 121.1(4) yes
N5 C19 C24 114.9(4) yes
C20 C19 C24 123.9(4) yes
C19 C20 C21 121.4(4) yes
C20 C21 C22 115.9(4) yes
C20 C21 C29 121.3(4) yes
C22 C21 C29 122.8(4) yes
C21 C22 C23 120.9(4) yes
N5 C23 C22 122.6(4) yes
N6 C24 C19 114.8(4) yes
N6 C24 C28 121.6(4) yes
C19 C24 C28 123.7(4) yes
N6 C25 C26 122.1(4) yes
C25 C26 C27 120.9(4) yes
C26 C27 C28 116.1(4) yes
C26 C27 C33 119.7(4) yes
C28 C27 C33 124.2(4) yes
C24 C28 C27 120.8(4) yes
C21 C29 C30 114.4(5) yes
C21 C29 C31 110.1(5) yes
C21 C29 C32 108.2(5) yes
C30 C29 C31 113.7(7) yes
C30 C29 C32 104.5(7) yes
C31 C29 C32 105.2(7) yes
C27 C33 C34 112.2(4) yes
C27 C33 C35 108.4(4) yes
C27 C33 C36 109.5(5) yes
C34 C33 C35 109.4(5) yes
C34 C33 C36 108.6(4) yes
C35 C33 C36 108.8(4) yes
Cl51 C51 Cl52 114.1(5) yes
Cl61 C61 Cl62 109.6(5) yes
N2 C1 H1 126.144 no
C2 C1 H1 126.158 no
C1 C2 H2 126.975 no
C3 C2 H2 126.989 no
N1 C3 H3 125.211 no
C2 C3 H3 125.195 no
C5 C6 H6 119.824 no
C7 C6 H6 119.826 no
C7 C8 H8 120.706 no
C9 C8 H8 120.690 no
C4 C9 H9 120.643 no
C8 C9 H9 120.650 no
N4 C10 H10 126.301 no
C11 C10 H10 126.284 no
C10 C11 H11 126.980 no
C12 C11 H11 126.995 no
N3 C12 H12 124.897 no
C11 C12 H12 124.906 no
C14 C15 H15 119.999 no
C16 C15 H15 119.999 no
C16 C17 H17 120.338 no
C18 C17 H17 120.335 no
C13 C18 H18 120.756 no
C17 C18 H18 120.748 no
C19 C20 H20 119.314 no
C21 C20 H20 119.311 no
C21 C22 H22 119.524 no
C23 C22 H22 119.526 no
N5 C23 H23 118.707 no
C22 C23 H23 118.694 no
N6 C25 H25 118.940 no
C26 C25 H25 118.932 no
C25 C26 H26 119.536 no
C27 C26 H26 119.546 no
C24 C28 H28 119.576 no
C27 C28 H28 119.579 no
C29 C30 H30A 109.467 no
C29 C30 H30B 109.465 no
C29 C30 H30C 109.469 no
H30A C30 H30B 109.472 no
H30A C30 H30C 109.473 no
H30B C30 H30C 109.481 no
C29 C31 H31A 109.478 no
C29 C31 H31B 109.470 no
C29 C31 H31C 109.468 no
H31A C31 H31B 109.472 no
H31A C31 H31C 109.469 no
H31B C31 H31C 109.470 no
C29 C32 H32A 109.480 no
C29 C32 H32B 109.470 no
C29 C32 H32C 109.483 no
H32A C32 H32B 109.459 no
H32A C32 H32C 109.472 no
H32B C32 H32C 109.462 no
C33 C34 H34A 109.477 no
C33 C34 H34B 109.474 no
C33 C34 H34C 109.472 no
H34A C34 H34B 109.470 no
H34A C34 H34C 109.468 no
H34B C34 H34C 109.466 no
C33 C35 H35A 109.462 no
C33 C35 H35B 109.467 no
C33 C35 H35C 109.470 no
H35A C35 H35B 109.473 no
H35A C35 H35C 109.478 no
H35B C35 H35C 109.477 no
C33 C36 H36A 109.466 no
C33 C36 H36B 109.474 no
C33 C36 H36C 109.474 no
H36A C36 H36B 109.474 no
H36A C36 H36C 109.466 no
H36B C36 H36C 109.473 no
Cl51 C51 H51A 108.735 no
Cl51 C51 H51B 108.736 no
Cl52 C51 H51A 108.745 no
Cl52 C51 H51B 108.746 no
H51A C51 H51B 107.635 no
Cl61 C61 H61A 109.739 no
Cl61 C61 H61B 109.744 no
Cl62 C61 H61A 109.746 no
Cl62 C61 H61B 109.748 no
H61A C61 H61B 108.218 no

loop_
_geom_bond_atom_site_label_1
_geom_bond_atom_site_label_2
_geom_bond_distance
_geom_bond_publ_flag
Ir1 N1 2.029(4) yes
Ir1 N3 2.015(4) yes
Ir1 N5 2.118(4) yes
Ir1 N6 2.119(4) yes
Ir1 C5 2.017(4) yes
Ir1 C14 2.022(4) yes
Cl51 C51 1.727(10) yes
Cl52 C51 1.723(10) yes
Cl61 C61 1.832(13) yes
Cl62 C61 1.664(12) yes
S1 F1 1.595(3) yes
S1 F2 1.578(3) yes
S1 F3 1.592(4) yes
S1 F4 1.581(3) yes
S1 F5 1.589(3) yes
S1 C7 1.811(5) yes
S2 F6 1.566(4) yes
S2 F7 1.572(5) yes
S2 F8 1.586(3) yes
S2 F9 1.579(4) yes
S2 F10 1.580(4) yes
S2 C16 1.800(5) yes
P41 F41 1.607(4) yes
P41 F42 1.586(4) yes
P41 F43 1.577(5) yes
P41 F44 1.569(5) yes
P41 F45 1.561(5) yes
P41 F46 1.580(4) yes
N1 N2 1.367(5) yes
N1 C3 1.324(6) yes
N2 C1 1.351(7) yes
N2 C4 1.420(6) yes
N3 N4 1.363(5) yes
N3 C12 1.326(6) yes
N4 C10 1.355(7) yes
N4 C13 1.408(5) yes
N5 C19 1.357(6) yes
N5 C23 1.347(6) yes
N6 C24 1.349(5) yes
N6 C25 1.340(5) yes
C1 C2 1.361(8) yes
C2 C3 1.404(8) yes
C4 C5 1.407(7) yes
C4 C9 1.374(7) yes
C5 C6 1.387(7) yes
C6 C7 1.386(6) yes
C7 C8 1.379(7) yes
C8 C9 1.380(8) yes
C10 C11 1.364(7) yes
C11 C12 1.389(8) yes
C13 C14 1.405(7) yes
C13 C18 1.383(6) yes
C14 C15 1.402(6) yes
C15 C16 1.392(7) yes
C16 C17 1.382(8) yes
C17 C18 1.377(6) yes
C19 C20 1.375(6) yes
C19 C24 1.483(6) yes
C20 C21 1.397(6) yes
C21 C22 1.385(7) yes
C21 C29 1.519(7) yes
C22 C23 1.365(7) yes
C24 C28 1.379(6) yes
C25 C26 1.371(6) yes
C26 C27 1.392(6) yes
C27 C28 1.392(6) yes
C27 C33 1.520(6) yes
C29 C30 1.480(9) yes
C29 C31 1.473(13) yes
C29 C32 1.549(14) yes
C33 C34 1.527(7) yes
C33 C35 1.533(8) yes
C33 C36 1.528(9) yes
C1 H1 0.950 no
C2 H2 0.950 no
C3 H3 0.950 no
C6 H6 0.950 no
C8 H8 0.950 no
C9 H9 0.950 no
C10 H10 0.950 no
C11 H11 0.950 no
C12 H12 0.950 no
C15 H15 0.950 no
C17 H17 0.950 no
C18 H18 0.950 no
C20 H20 0.950 no
C22 H22 0.950 no
C23 H23 0.950 no
C25 H25 0.950 no
C26 H26 0.950 no
C28 H28 0.950 no
C30 H30A 0.980 no
C30 H30B 0.980 no
C30 H30C 0.980 no
C31 H31A 0.980 no
C31 H31B 0.980 no
C31 H31C 0.980 no
C32 H32A 0.980 no
C32 H32B 0.980 no
C32 H32C 0.980 no
C34 H34A 0.980 no
C34 H34B 0.980 no
C34 H34C 0.980 no
C35 H35A 0.980 no
C35 H35B 0.980 no
C35 H35C 0.980 no
C36 H36A 0.980 no
C36 H36B 0.980 no
C36 H36C 0.980 no
C51 H51A 0.990 no
C51 H51B 0.990 no
C61 H61A 0.990 no
C61 H61B 0.990 no

loop_
_geom_contact_atom_site_label_1
_geom_contact_atom_site_label_2
_geom_contact_distance
_geom_contact_publ_flag
_geom_contact_site_symmetry_2
F1 C6 2.776(6) no .
F2 C6 2.819(5) no .
F4 C8 2.779(6) no .
F5 C8 2.803(7) no .
F6 C17 2.744(6) no .
F7 C15 2.803(5) no .
F9 C15 2.789(5) no .
F10 C17 2.775(6) no .
N1 C15 3.274(6) no .
N1 C23 3.544(5) no .
N3 C6 3.206(6) no .
N3 C24 3.469(6) no .
N3 C25 3.536(6) no .
N4 N6 3.569(6) no .
N5 C12 3.412(7) no .
N5 C21 2.804(6) no .
N6 C3 3.556(6) no .
N6 C27 2.800(6) no .
C1 C9 3.089(8) no .
C2 C4 3.598(7) no .
C3 C4 3.479(7) no .
C4 C7 2.701(7) no .
C5 C8 2.826(6) no .
C5 C23 3.303(6) no .
C6 C9 2.783(7) no .
C10 C18 3.078(6) no .
C11 C13 3.587(6) no .
C12 C13 3.463(6) no .
C13 C16 2.714(6) no .
C14 C17 2.829(7) no .
C14 C25 3.203(6) no .
C15 C18 2.796(7) no .
C19 C22 2.720(6) no .
C20 C23 2.700(7) no .
C20 C28 3.019(6) no .
C20 C31 3.025(9) no .
C20 C32 3.018(10) no .
C22 C30 2.892(8) no .
C22 C31 3.561(11) no .
C24 C26 2.711(6) no .
C25 C28 2.709(6) no .
C26 C35 2.970(8) no .
C26 C36 3.061(7) no .
C28 C34 2.892(7) no .
C28 C36 3.588(7) no .
Cl51 F9 3.292(6) no .
Cl52 F5 3.462(4) no .
Cl52 F8 3.490(4) no 3_666
Cl52 C8 3.599(6) no .
Cl52 C10 3.425(6) no 2_545
Cl52 C25 3.593(6) no 2_545
Cl52 C26 3.424(6) no 2_545
Cl62 F4 3.550(5) no 4_555
F1 C26 3.466(5) no 2_545
F2 F2 2.916(4) no 3_565
F2 C12 3.470(5) no 3_565
F3 F6 3.456(5) no 2_545
F3 C12 3.417(6) no 3_565
F3 C22 3.586(7) no 3_565
F4 Cl62 3.550(5) no 4_454
F4 F6 3.140(5) no 2_545
F4 C11 3.254(6) no 3_565
F4 C12 3.222(5) no 3_565
F5 Cl52 3.462(4) no .
F5 C17 3.526(6) no 2_545
F5 C18 3.495(6) no 2_545
F5 C25 3.180(5) no 2_545
F5 C26 3.270(6) no 2_545
F6 F3 3.456(5) no 2_555
F6 F4 3.140(5) no 2_555
F6 C11 3.410(7) no 4_565
F6 C12 3.233(6) no 4_565
F7 C20 3.436(6) no 4_565
F7 C31 3.592(11) no 4_565
F8 Cl52 3.490(4) no 3_666
F8 C27 3.409(5) no 4_565
F8 C28 3.084(6) no 4_565
F8 C36 3.559(7) no 4_565
F9 Cl51 3.292(6) no .
F9 F10 3.344(5) no 3_666
F9 C51 3.246(10) no .
F10 F9 3.344(5) no 3_666
F10 F10 3.093(5) no 3_666
F10 C51 3.581(9) no 3_666
F41 C3 3.574(7) no 3_665
F41 C8 3.363(7) no .
F41 C9 3.254(7) no .
F42 N5 3.572(6) no 3_665
F42 C3 3.203(6) no 3_665
F42 C19 3.140(6) no 3_665
F42 C20 3.337(6) no 3_665
F42 C24 3.365(6) no 3_665
F43 N6 3.403(6) no 3_665
F43 C24 3.160(6) no 3_665
F43 C25 3.517(7) no 3_665
F43 C26 3.454(7) no 3_665
F43 C27 3.282(7) no 3_665
F43 C28 3.105(6) no 3_665
F43 C31 3.583(9) no 2_544
F44 C20 3.384(7) no 3_665
F44 C24 3.579(7) no 3_665
F44 C28 3.276(7) no 3_665
F45 C18 3.398(9) no 2_545
F46 C8 3.433(7) no .
F46 C9 3.280(6) no .
F46 C10 3.207(7) no 2_545
F46 C18 3.460(7) no 2_545
N5 F42 3.572(6) no 3_665
N6 F43 3.403(6) no 3_665
C1 C1 3.419(8) no 3_665
C1 C2 3.560(7) no 3_665
C2 C1 3.560(7) no 3_665
C3 F41 3.574(7) no 3_665
C3 F42 3.203(6) no 3_665
C8 Cl52 3.599(6) no .
C8 F41 3.363(7) no .
C8 F46 3.433(7) no .
C9 F41 3.254(7) no .
C9 F46 3.280(6) no .
C10 Cl52 3.425(6) no 2_555
C10 F46 3.207(7) no 2_555
C11 F4 3.254(6) no 3_565
C11 F6 3.410(7) no 4_464
C12 F2 3.470(5) no 3_565
C12 F3 3.417(6) no 3_565
C12 F4 3.222(5) no 3_565
C12 F6 3.233(6) no 4_464
C17 F5 3.526(6) no 2_555
C18 F5 3.495(6) no 2_555
C18 F45 3.398(9) no 2_555
C18 F46 3.460(7) no 2_555
C19 F42 3.140(6) no 3_665
C20 F7 3.436(6) no 4_464
C20 F42 3.337(6) no 3_665
C20 F44 3.384(7) no 3_665
C22 F3 3.586(7) no 3_565
C24 F42 3.365(6) no 3_665
C24 F43 3.160(6) no 3_665
C24 F44 3.579(7) no 3_665
C25 Cl52 3.593(6) no 2_555
C25 F5 3.180(5) no 2_555
C25 F43 3.517(7) no 3_665
C26 Cl52 3.424(6) no 2_555
C26 F1 3.466(5) no 2_555
C26 F5 3.270(6) no 2_555
C26 F43 3.454(7) no 3_665
C27 F8 3.409(5) no 4_464
C27 F43 3.282(7) no 3_665
C28 F8 3.084(6) no 4_464
C28 F43 3.105(6) no 3_665
C28 F44 3.276(7) no 3_665
C31 F7 3.592(11) no 4_464
C31 F43 3.583(9) no 2_554
C36 F8 3.559(7) no 4_464
C51 F9 3.246(10) no .
C51 F10 3.581(9) no 3_666
Ir1 H3 3.4350 no .
Ir1 H6 3.2272 no .
Ir1 H12 3.4198 no .
Ir1 H15 3.2509 no .
Ir1 H23 3.1633 no .
Ir1 H25 3.1439 no .
S1 H6 2.8382 no .
S1 H8 2.8386 no .
S2 H15 2.8529 no .
S2 H17 2.8231 no .
F1 H6 2.4879 no .
F2 H6 2.5537 no .
F4 H8 2.4942 no .
F5 H8 2.5520 no .
F6 H17 2.4672 no .
F7 H15 2.5545 no .
F9 H15 2.5092 no .
F10 H17 2.5100 no .
N1 H1 3.1403 no .
N1 H2 3.1431 no .
N1 H15 2.8101 no .
N1 H23 3.4722 no .
N2 H2 3.1112 no .
N2 H3 3.0801 no .
N2 H9 2.6333 no .
N2 H15 3.2240 no .
N2 H23 3.4860 no .
N3 H6 2.7333 no .
N3 H10 3.1400 no .
N3 H11 3.1406 no .
N4 H6 3.1660 no .
N4 H11 3.1124 no .
N4 H12 3.0720 no .
N4 H18 2.6334 no .
N5 H12 3.0896 no .
N5 H20 3.2275 no .
N5 H22 3.2241 no .
N6 H3 3.2490 no .
N6 H26 3.2188 no .
N6 H28 3.2292 no .
C1 H3 3.1247 no .
C1 H9 2.8394 no .
C3 H1 3.1329 no .
C3 H15 3.1230 no .
C4 H1 2.9100 no .
C4 H6 3.2375 no .
C4 H8 3.2352 no .
C4 H23 3.0841 no .
C5 H9 3.3070 no .
C5 H23 2.7683 no .
C6 H8 3.2776 no .
C6 H23 3.2588 no .
C7 H9 3.2382 no .
C8 H6 3.2712 no .
C9 H1 3.0136 no .
C10 H12 3.1149 no .
C10 H18 2.8292 no .
C12 H6 3.0690 no .
C12 H10 3.1224 no .
C13 H10 2.9036 no .
C13 H15 3.2496 no .
C13 H17 3.2365 no .
C13 H25 3.1001 no .
C14 H18 3.3133 no .
C14 H25 2.6748 no .
C15 H17 3.2811 no .
C15 H25 2.9981 no .
C16 H18 3.2456 no .
C17 H15 3.2774 no .
C18 H10 3.0016 no .
C19 H12 3.3759 no .
C19 H23 3.1751 no .
C19 H28 2.7008 no .
C20 H22 3.2272 no .
C20 H28 2.7343 no .
C20 H31A 2.7393 no .
C20 H31B 3.2424 no .
C20 H32A 2.7194 no .
C20 H32C 3.2464 no .
C21 H23 3.2413 no .
C21 H30A 3.3544 no .
C21 H30B 2.7091 no .
C21 H30C 2.7390 no .
C21 H31A 2.6516 no .
C21 H31B 2.6261 no .
C21 H31C 3.3041 no .
C21 H32A 2.6723 no .
C21 H32B 3.3357 no .
C21 H32C 2.6664 no .
C22 H20 3.2241 no .
C22 H30B 2.7348 no .
C22 H30C 2.8748 no .
C22 H31B 3.4753 no .
C22 H32C 3.5286 no .
C23 H12 3.5965 no .
C24 H20 2.6983 no .
C24 H25 3.1676 no .
C26 H28 3.2286 no .
C26 H35A 3.1701 no .
C26 H35B 2.6848 no .
C26 H36A 2.7611 no .
C26 H36B 3.3413 no .
C27 H25 3.2532 no .
C27 H34A 2.7406 no .
C27 H34B 2.7102 no .
C27 H34C 3.3657 no .
C27 H35A 2.6400 no .
C27 H35B 2.6790 no .
C27 H35C 3.3269 no .
C27 H36A 2.6713 no .
C27 H36B 2.6809 no .
C27 H36C 3.3368 no .
C28 H20 2.7269 no .
C28 H26 3.2282 no .
C28 H34A 2.8101 no .
C28 H34B 2.7842 no .
C28 H35A 3.5207 no .
C28 H36B 3.4973 no .
C29 H20 2.6934 no .
C29 H22 2.7132 no .
C30 H22 2.5355 no .
C30 H31A 3.2975 no .
C30 H31B 2.7622 no .
C30 H31C 2.5994 no .
C30 H32A 3.2560 no .
C30 H32B 2.5545 no .
C30 H32C 2.5968 no .
C31 H20 2.8677 no .
C31 H30A 2.6127 no .
C31 H30B 2.7502 no .
C31 H30C 3.2983 no .
C31 H32A 2.5632 no .
C31 H32B 2.6051 no .
C31 H32C 3.2578 no .
C32 H20 2.8506 no .
C32 H30A 2.5897 no .
C32 H30B 3.2691 no .
C32 H30C 2.5245 no .
C32 H31A 2.5207 no .
C32 H31B 3.2716 no .
C32 H31C 2.6079 no .
C33 H26 2.6592 no .
C33 H28 2.7500 no .
C34 H28 2.5317 no .
C34 H35A 2.7218 no .
C34 H35B 3.3432 no .
C34 H35C 2.6446 no .
C34 H36A 3.3317 no .
C34 H36B 2.6792 no .
C34 H36C 2.6469 no .
C35 H26 2.7778 no .
C35 H34A 3.3457 no .
C35 H34B 2.6992 no .
C35 H34C 2.6632 no .
C35 H36A 2.6632 no .
C35 H36B 3.3405 no .
C35 H36C 2.6799 no .
C36 H26 2.9242 no .
C36 H34A 2.6550 no .
C36 H34B 3.3323 no .
C36 H34C 2.6702 no .
C36 H35A 3.3387 no .
C36 H35B 2.6458 no .
C36 H35C 2.7003 no .
H1 H2 2.4934 no .
H1 H9 2.4860 no .
H2 H3 2.5232 no .
H3 H15 3.4339 no .
H6 H12 3.3786 no .
H8 H9 2.3495 no .
H10 H11 2.4975 no .
H10 H18 2.4723 no .
H11 H12 2.5048 no .
H15 H25 3.3163 no .
H17 H18 2.3423 no .
H20 H28 2.1752 no .
H20 H31A 2.3054 no .
H20 H31B 3.2523 no .
H20 H32A 2.2797 no .
H20 H32C 3.2519 no .
H22 H23 2.2896 no .
H22 H30A 3.4986 no .
H22 H30B 2.1957 no .
H22 H30C 2.4369 no .
H25 H26 2.2990 no .
H26 H35A 3.1483 no .
H26 H35B 2.2105 no .
H26 H36A 2.3733 no .
H26 H36B 3.3909 no .
H28 H34A 2.3007 no .
H28 H34B 2.3081 no .
H28 H34C 3.4994 no .
H30A H31A 3.4683 no .
H30A H31B 3.0015 no .
H30A H31C 2.3592 no .
H30A H32A 3.4730 no .
H30A H32B 2.3621 no .
H30A H32C 2.9181 no .
H30B H31B 2.6850 no .
H30B H31C 2.9631 no .
H30B H32B 3.4817 no .
H30B H32C 3.4855 no .
H30C H31C 3.4669 no .
H30C H32A 3.4424 no .
H30C H32B 2.7622 no .
H30C H32C 2.3380 no .
H31A H32A 2.2917 no .
H31A H32B 2.8189 no .
H31A H32C 3.4198 no .
H31B H32A 3.4549 no .
H31B H32B 3.5270 no .
H31C H32A 2.8825 no .
H31C H32B 2.4297 no .
H31C H32C 3.5077 no .
H34A H35C 3.5402 no .
H34A H36A 3.5605 no .
H34A H36B 2.4813 no .
H34A H36C 2.9091 no .
H34B H35A 2.5582 no .
H34B H35C 2.9344 no .
H34B H36B 3.5681 no .
H34B H36C 3.5508 no .
H34C H35A 2.9957 no .
H34C H35B 3.5414 no .
H34C H35C 2.4367 no .
H34C H36A 3.5565 no .
H34C H36B 2.9793 no .
H34C H36C 2.4629 no .
H35A H36A 3.5467 no .
H35A H36C 3.5855 no .
H35B H36A 2.4452 no .
H35B H36B 3.5446 no .
H35B H36C 2.9257 no .
H35C H36A 2.9817 no .
H35C H36B 3.5936 no .
H35C H36C 2.5217 no .
Cl51 H1 3.4829 no .
Cl51 H9 3.4396 no .
Cl51 H30C 3.5105 no 3_665
Cl51 H32C 2.9855 no 3_665
Cl52 H10 3.5983 no 2_545
Cl52 H26 3.5391 no 2_545
Cl52 H36A 3.3410 no 2_545
Cl52 H36B 3.2346 no 2_545
Cl61 H2 3.4228 no 2_645
Cl61 H20 3.5730 no 3_665
Cl61 H22 2.9824 no 4_555
Cl61 H30B 3.3705 no 4_555
Cl61 H30C 3.5022 no 4_555
Cl61 H31A 3.4711 no 3_665
Cl61 H32A 3.0943 no 3_665
Cl61 H34A 3.5073 no 3_665
Cl61 H34B 3.0496 no 3_665
Cl62 H2 3.2365 no 2_645
Cl62 H11 3.2128 no 2_545
Cl62 H22 3.4265 no 4_555
Cl62 H23 3.0378 no 4_555
S1 H12 3.3413 no 3_565
S1 H26 3.5291 no 2_545
P41 H3 3.4870 no 3_665
P41 H9 3.2727 no .
P41 H10 3.5619 no 2_545
P41 H18 3.3725 no 2_545
F1 H26 2.5497 no 2_545
F1 H35B 3.3016 no 2_545
F1 H36A 3.1135 no 2_545
F1 H61B 3.0249 no 2_555
F2 H6 3.4476 no 3_565
F2 H12 2.9624 no 3_565
F3 H12 2.5079 no 3_565
F3 H26 3.5743 no 2_545
F3 H31B 3.4534 no 3_565
F4 H11 2.7859 no 3_565
F4 H12 2.6912 no 3_565
F4 H17 3.3307 no 2_545
F5 H25 2.5787 no 2_545
F5 H26 2.7743 no 2_545
F6 H11 3.1927 no 4_565
F6 H12 2.8108 no 4_565
F7 H20 3.0583 no 4_565
F7 H28 3.1868 no 4_565
F7 H31A 2.9383 no 4_565
F7 H31B 3.3490 no 4_565
F8 H28 2.9145 no 4_565
F8 H34A 2.7855 no 4_565
F8 H36B 2.7159 no 4_565
F8 H51A 2.9314 no 3_666
F9 H34A 3.2225 no 4_565
F9 H51A 2.6991 no .
F9 H51B 3.3156 no .
F10 H51A 3.2945 no .
F10 H51A 2.7504 no 3_666
F41 H3 2.8682 no 3_665
F41 H8 2.8960 no .
F41 H9 2.6694 no .
F41 H18 3.4516 no 2_545
F41 H30A 3.2805 no 2_544
F41 H31C 2.9077 no 2_544
F41 H32B 3.3473 no 2_544
F42 H1 3.0863 no .
F42 H3 2.7503 no 3_665
F42 H9 2.6822 no .
F42 H20 3.5618 no 3_665
F43 H3 2.9413 no 3_665
F43 H28 3.4922 no 3_665
F43 H30A 2.9707 no 2_544
F43 H31C 2.7777 no 2_544
F43 H35A 3.1709 no 3_665
F44 H10 3.3803 no 2_545
F44 H20 2.9832 no 3_665
F44 H28 3.0259 no 3_665
F44 H32A 3.1324 no 3_665
F44 H34B 3.3414 no 3_665
F44 H35C 3.1790 no 1_545
F44 H61A 3.0330 no .
F45 H10 3.4976 no 2_545
F45 H18 2.5765 no 2_545
F45 H30A 3.1027 no 2_544
F45 H34C 2.8790 no 1_545
F45 H35C 2.7099 no 1_545
F45 H36C 2.7961 no 1_545
F46 H8 2.9231 no .
F46 H9 2.6090 no .
F46 H10 2.3163 no 2_545
F46 H18 2.5409 no 2_545
N2 H51B 3.5179 no .
C1 H1 3.5883 no 3_665
C2 H1 3.5115 no 3_665
C2 H23 3.5674 no 3_665
C3 H1 3.5622 no 3_665
C3 H31A 3.5929 no 4_565
C3 H31C 3.1635 no 4_565
C4 H51B 2.9923 no .
C5 H51B 3.2199 no .
C6 H51B 3.5451 no .
C8 H51B 3.5445 no .
C9 H2 3.5419 no 3_665
C9 H51B 3.2013 no .
C10 H61A 3.0549 no 2_555
C11 H61A 3.2240 no 2_555
C13 H36C 3.5579 no 2_545
C14 H51B 3.3746 no .
C15 H51B 3.0731 no .
C16 H51A 3.5858 no .
C16 H51B 3.5724 no .
C17 H36C 3.1133 no 2_545
C18 H8 3.4114 no 2_555
C18 H36C 2.8715 no 2_545
C22 H1 3.5304 no 3_665
C23 H1 3.4088 no 3_665
C23 H2 3.4273 no 3_665
C25 H31B 3.2318 no 4_565
C26 H31B 3.5299 no 4_565
C30 H34C 3.2119 no 2_544
C31 H3 3.0371 no 4_464
C32 H61A 3.4153 no 3_665
C34 H35A 3.1356 no 3_675
C34 H35C 3.5649 no 3_675
C35 H30B 3.5346 no 4_565
C35 H34B 3.1309 no 3_675
C35 H34C 3.5804 no 3_675
C35 H35A 3.1809 no 3_675
C35 H35C 3.5470 no 3_675
C35 H61B 3.4434 no 1_565
C36 H51A 3.5019 no 2_555
C51 H36B 3.1791 no 2_545
C61 H10 3.5879 no 2_545
C61 H11 3.5895 no 2_545
C61 H22 3.2887 no 4_555
C61 H32A 3.1997 no 3_665
C61 H35B 3.4667 no 1_545
H1 Cl51 3.4829 no .
H1 F42 3.0863 no .
H1 C1 3.5883 no 3_665
H1 C2 3.5115 no 3_665
H1 C3 3.5622 no 3_665
H1 C22 3.5304 no 3_665
H1 C23 3.4088 no 3_665
H1 H23 3.4799 no 3_665
H2 Cl61 3.4228 no 2_655
H2 Cl62 3.2365 no 2_655
H2 C9 3.5419 no 3_665
H2 C23 3.4273 no 3_665
H2 H9 3.4569 no 3_665
H2 H22 3.4227 no 3_665
H2 H23 2.8661 no 3_665
H3 P41 3.4870 no 3_665
H3 F41 2.8682 no 3_665
H3 F42 2.7503 no 3_665
H3 F43 2.9413 no 3_665
H3 C31 3.0371 no 4_565
H3 H31A 3.0912 no 4_565
H3 H31B 3.2492 no 4_565
H3 H31C 2.3411 no 4_565
H6 F2 3.4476 no 3_565
H8 F41 2.8960 no .
H8 F46 2.9231 no .
H8 C18 3.4114 no 2_545
H8 H18 2.9892 no 2_545
H9 Cl51 3.4396 no .
H9 P41 3.2727 no .
H9 F41 2.6694 no .
H9 F42 2.6822 no .
H9 F46 2.6090 no .
H9 H2 3.4569 no 3_665
H10 Cl52 3.5983 no 2_555
H10 P41 3.5619 no 2_555
H10 F44 3.3803 no 2_555
H10 F45 3.4976 no 2_555
H10 F46 2.3163 no 2_555
H10 C61 3.5879 no 2_555
H10 H61A 2.6879 no 2_555
H11 Cl62 3.2128 no 2_555
H11 F4 2.7859 no 3_565
H11 F6 3.1927 no 4_464
H11 C61 3.5895 no 2_555
H11 H32B 3.4099 no 4_465
H11 H61A 3.0273 no 2_555
H12 S1 3.3413 no 3_565
H12 F2 2.9624 no 3_565
H12 F3 2.5079 no 3_565
H12 F4 2.6912 no 3_565
H12 F6 2.8108 no 4_464
H15 H51B 3.0695 no .
H17 F4 3.3307 no 2_555
H17 H36C 3.1926 no 2_545
H18 P41 3.3725 no 2_555
H18 F41 3.4516 no 2_555
H18 F45 2.5765 no 2_555
H18 F46 2.5409 no 2_555
H18 H8 2.9892 no 2_555
H18 H36C 2.7874 no 2_545
H20 Cl61 3.5730 no 3_665
H20 F7 3.0583 no 4_464
H20 F42 3.5618 no 3_665
H20 F44 2.9832 no 3_665
H22 Cl61 2.9824 no 4_454
H22 Cl62 3.4265 no 4_454
H22 C61 3.2887 no 4_454
H22 H2 3.4227 no 3_665
H22 H61B 3.0664 no 4_454
H23 Cl62 3.0378 no 4_454
H23 C2 3.5674 no 3_665
H23 H1 3.4799 no 3_665
H23 H2 2.8661 no 3_665
H25 F5 2.5787 no 2_555
H25 H31B 2.8761 no 4_565
H26 Cl52 3.5391 no 2_555
H26 S1 3.5291 no 2_555
H26 F1 2.5497 no 2_555
H26 F3 3.5743 no 2_555
H26 F5 2.7743 no 2_555
H26 H31B 3.4066 no 4_565
H28 F7 3.1868 no 4_464
H28 F8 2.9145 no 4_464
H28 F43 3.4922 no 3_665
H28 F44 3.0259 no 3_665
H30A F41 3.2805 no 2_554
H30A F43 2.9707 no 2_554
H30A F45 3.1027 no 2_554
H30A H34C 2.7473 no 2_544
H30A H35A 3.4910 no 4_464
H30B Cl61 3.3705 no 4_454
H30B C35 3.5346 no 4_464
H30B H34C 3.2041 no 2_544
H30B H35A 3.1393 no 4_464
H30B H35B 3.0298 no 4_464
H30B H61B 3.4344 no 4_454
H30C Cl51 3.5105 no 3_665
H30C Cl61 3.5022 no 4_454
H30C H34A 3.5736 no 2_544
H30C H34C 3.1615 no 2_544
H31A Cl61 3.4711 no 3_665
H31A F7 2.9383 no 4_464
H31A C3 3.5929 no 4_464
H31A H3 3.0912 no 4_464
H31B F3 3.4534 no 3_565
H31B F7 3.3490 no 4_464
H31B C25 3.2318 no 4_464
H31B C26 3.5299 no 4_464
H31B H3 3.2492 no 4_464
H31B H25 2.8761 no 4_464
H31B H26 3.4066 no 4_464
H31C F41 2.9077 no 2_554
H31C F43 2.7777 no 2_554
H31C C3 3.1635 no 4_464
H31C H3 2.3411 no 4_464
H32A Cl61 3.0943 no 3_665
H32A F44 3.1324 no 3_665
H32A C61 3.1997 no 3_665
H32A H61A 2.7158 no 3_665
H32B F41 3.3473 no 2_554
H32B H11 3.4099 no 4_564
H32B H61A 3.4396 no 3_665
H32C Cl51 2.9855 no 3_665
H34A Cl61 3.5073 no 3_665
H34A F8 2.7855 no 4_464
H34A F9 3.2225 no 4_464
H34A H30C 3.5736 no 2_554
H34B Cl61 3.0496 no 3_665
H34B F44 3.3414 no 3_665
H34B C35 3.1309 no 3_675
H34B H35A 2.7046 no 3_675
H34B H35B 3.4683 no 3_675
H34B H35C 2.7770 no 3_675
H34C F45 2.8790 no 1_565
H34C C30 3.2119 no 2_554
H34C C35 3.5804 no 3_675
H34C H30A 2.7473 no 2_554
H34C H30B 3.2041 no 2_554
H34C H30C 3.1615 no 2_554
H34C H35A 2.7765 no 3_675
H35A F43 3.1709 no 3_665
H35A C34 3.1356 no 3_675
H35A C35 3.1809 no 3_675
H35A H30A 3.4910 no 4_565
H35A H30B 3.1393 no 4_565
H35A H34B 2.7046 no 3_675
H35A H34C 2.7765 no 3_675
H35A H35A 2.8017 no 3_675
H35A H35C 2.7842 no 3_675
H35B F1 3.3016 no 2_555
H35B C61 3.4667 no 1_565
H35B H30B 3.0298 no 4_565
H35B H34B 3.4683 no 3_675
H35B H61B 2.6772 no 1_565
H35C F44 3.1790 no 1_565
H35C F45 2.7099 no 1_565
H35C C34 3.5649 no 3_675
H35C C35 3.5470 no 3_675
H35C H34B 2.7770 no 3_675
H35C H35A 2.7842 no 3_675
H35C H35C 3.5743 no 3_675
H35C H61B 3.3741 no 1_565
H36A Cl52 3.3410 no 2_555
H36A F1 3.1135 no 2_555
H36A H51A 3.5194 no 2_555
H36A H51B 3.3006 no 2_555
H36B Cl52 3.2346 no 2_555
H36B F8 2.7159 no 4_464
H36B C51 3.1791 no 2_555
H36B H51A 2.6760 no 2_555
H36B H51B 3.1970 no 2_555
H36C F45 2.7961 no 1_565
H36C C13 3.5579 no 2_555
H36C C17 3.1133 no 2_555
H36C C18 2.8715 no 2_555
H36C H17 3.1926 no 2_555
H36C H18 2.7874 no 2_555
H51A F8 2.9314 no 3_666
H51A F9 2.6991 no .
H51A F10 3.2945 no .
H51A F10 2.7504 no 3_666
H51A C16 3.5858 no .
H51A C36 3.5019 no 2_545
H51A H36A 3.5194 no 2_545
H51A H36B 2.6760 no 2_545
H51B F9 3.3156 no .
H51B N2 3.5179 no .
H51B C4 2.9923 no .
H51B C5 3.2199 no .
H51B C6 3.5451 no .
H51B C8 3.5445 no .
H51B C9 3.2013 no .
H51B C14 3.3746 no .
H51B C15 3.0731 no .
H51B C16 3.5724 no .
H51B H15 3.0695 no .
H51B H36A 3.3006 no 2_545
H51B H36B 3.1970 no 2_545
H61A F44 3.0330 no .
H61A C10 3.0549 no 2_545
H61A C11 3.2240 no 2_545
H61A C32 3.4153 no 3_665
H61A H10 2.6879 no 2_545
H61A H11 3.0273 no 2_545
H61A H32A 2.7158 no 3_665
H61A H32B 3.4396 no 3_665
H61B F1 3.0249 no 2_545
H61B C35 3.4434 no 1_545
H61B H22 3.0664 no 4_555
H61B H30B 3.4344 no 4_555
H61B H35B 2.6772 no 1_545
H61B H35C 3.3741 no 1_545

loop_
_geom_torsion_atom_site_label_1
_geom_torsion_atom_site_label_2
_geom_torsion_atom_site_label_3
_geom_torsion_atom_site_label_4
_geom_torsion
_geom_torsion_publ_flag
N1 Ir1 N5 C19 -104.7(3) no
N1 Ir1 N5 C23 74.2(3) no
N5 Ir1 N1 N2 -100.1(2) no
N5 Ir1 N1 C3 85.1(3) no
N1 Ir1 N6 C24 97.3(2) no
N1 Ir1 N6 C25 -92.3(3) no
N6 Ir1 N1 N2 -176.4(2) no
N6 Ir1 N1 C3 8.8(4) no
N1 Ir1 C5 C4 -0.2(2) no
N1 Ir1 C5 C6 -177.7(3) no
C5 Ir1 N1 N2 -2.3(2) no
C5 Ir1 N1 C3 -177.1(4) no
N1 Ir1 C14 C13 -176.6(2) no
N1 Ir1 C14 C15 9.9(3) no
C14 Ir1 N1 N2 87.1(2) no
C14 Ir1 N1 C3 -87.7(3) no
N3 Ir1 N5 C19 80.0(3) no
N3 Ir1 N5 C23 -101.1(3) no
N5 Ir1 N3 N4 -172.3(2) no
N5 Ir1 N3 C12 8.8(4) no
N3 Ir1 N6 C24 -86.3(2) no
N3 Ir1 N6 C25 84.1(3) no
N6 Ir1 N3 N4 -96.1(2) no
N6 Ir1 N3 C12 85.0(4) no
N3 Ir1 C5 C4 -176.1(2) no
N3 Ir1 C5 C6 6.4(3) no
C5 Ir1 N3 N4 89.5(2) no
C5 Ir1 N3 C12 -89.4(4) no
N3 Ir1 C14 C13 -1.9(2) no
N3 Ir1 C14 C15 -175.4(3) no
C14 Ir1 N3 N4 -0.1(2) no
C14 Ir1 N3 C12 -179.0(4) no
N5 Ir1 N6 C24 9.2(2) no
N5 Ir1 N6 C25 179.6(3) no
N6 Ir1 N5 C19 -5.9(2) no
N6 Ir1 N5 C23 173.1(3) no
N5 Ir1 C5 C4 88.6(2) no
N5 Ir1 C5 C6 -88.9(3) no
C5 Ir1 N5 C19 175.3(3) no
C5 Ir1 N5 C23 -5.8(3) no
N6 Ir1 C14 C13 84.1(3) no
N6 Ir1 C14 C15 -89.4(3) no
C14 Ir1 N6 C24 -165.7(3) no
C14 Ir1 N6 C25 4.7(3) no
C5 Ir1 C14 C13 -96.6(3) no
C5 Ir1 C14 C15 90.0(3) no
C14 Ir1 C5 C4 -96.3(3) no
C14 Ir1 C5 C6 86.2(3) no
F1 S1 C7 C6 -42.8(3) no
F1 S1 C7 C8 136.4(3) no
F2 S1 C7 C6 47.1(3) no
F2 S1 C7 C8 -133.7(3) no
F4 S1 C7 C6 137.4(3) no
F4 S1 C7 C8 -43.4(3) no
F5 S1 C7 C6 -132.6(3) no
F5 S1 C7 C8 46.6(3) no
F6 S2 C16 C15 137.1(3) no
F6 S2 C16 C17 -43.2(3) no
F7 S2 C16 C15 45.9(4) no
F7 S2 C16 C17 -134.3(3) no
F9 S2 C16 C15 -43.9(3) no
F9 S2 C16 C17 135.8(3) no
F10 S2 C16 C15 -133.2(3) no
F10 S2 C16 C17 46.5(3) no
Ir1 N1 N2 C1 -176.15(19) no
Ir1 N1 N2 C4 4.4(4) no
Ir1 N1 C3 C2 174.6(3) no
N2 N1 C3 C2 -0.4(4) no
C3 N1 N2 C1 0.2(4) no
C3 N1 N2 C4 -179.3(3) no
N1 N2 C1 C2 0.1(5) no
N1 N2 C4 C5 -4.5(5) no
N1 N2 C4 C9 174.5(3) no
C1 N2 C4 C5 176.1(5) no
C1 N2 C4 C9 -4.9(7) no
C4 N2 C1 C2 179.4(4) no
Ir1 N3 N4 C10 -179.5(2) no
Ir1 N3 N4 C13 2.1(4) no
Ir1 N3 C12 C11 178.7(3) no
N4 N3 C12 C11 -0.3(5) no
C12 N3 N4 C10 -0.2(4) no
C12 N3 N4 C13 -178.7(3) no
N3 N4 C10 C11 0.7(5) no
N3 N4 C13 C14 -3.7(5) no
N3 N4 C13 C18 173.7(3) no
C10 N4 C13 C14 178.3(5) no
C10 N4 C13 C18 -4.2(7) no
C13 N4 C10 C11 178.7(4) no
Ir1 N5 C19 C20 179.8(3) no
Ir1 N5 C19 C24 2.1(5) no
Ir1 N5 C23 C22 -179.0(3) no
C19 N5 C23 C22 -0.0(7) no
C23 N5 C19 C20 0.8(6) no
C23 N5 C19 C24 -177.0(4) no
Ir1 N6 C24 C19 -10.9(4) no
Ir1 N6 C24 C28 168.9(3) no
Ir1 N6 C25 C26 -169.4(3) no
C24 N6 C25 C26 0.8(6) no
C25 N6 C24 C19 178.0(4) no
C25 N6 C24 C28 -2.1(6) no
N2 C1 C2 C3 -0.3(6) no
C1 C2 C3 N1 0.5(6) no
N2 C4 C5 Ir1 2.5(5) no
N2 C4 C5 C6 -179.6(3) no
N2 C4 C9 C8 179.7(4) no
C5 C4 C9 C8 -1.5(7) no
C9 C4 C5 Ir1 -176.4(4) no
C9 C4 C5 C6 1.5(6) no
Ir1 C5 C6 C7 176.8(2) no
C4 C5 C6 C7 -0.7(5) no
C5 C6 C7 S1 179.1(3) no
C5 C6 C7 C8 -0.0(6) no
S1 C7 C8 C9 -179.1(3) no
C6 C7 C8 C9 0.1(7) no
C7 C8 C9 C4 0.7(7) no
N4 C10 C11 C12 -0.9(6) no
C10 C11 C12 N3 0.7(6) no
N4 C13 C14 Ir1 3.6(5) no
N4 C13 C14 C15 178.0(3) no
N4 C13 C18 C17 -177.3(4) no
C14 C13 C18 C17 -0.2(7) no
C18 C13 C14 Ir1 -173.8(4) no
C18 C13 C14 C15 0.6(6) no
Ir1 C14 C15 C16 172.1(3) no
C13 C14 C15 C16 -1.3(6) no
C14 C15 C16 S2 -178.8(3) no
C14 C15 C16 C17 1.5(6) no
S2 C16 C17 C18 179.3(3) no
C15 C16 C17 C18 -1.0(7) no
C16 C17 C18 C13 0.3(7) no
N5 C19 C20 C21 -1.2(7) no
N5 C19 C24 N6 5.8(5) no
N5 C19 C24 C28 -174.1(4) no
C20 C19 C24 N6 -171.9(4) no
C20 C19 C24 C28 8.3(7) no
C24 C19 C20 C21 176.3(4) no
C19 C20 C21 C22 0.7(7) no
C19 C20 C21 C29 -179.5(4) no
C20 C21 C22 C23 0.0(7) no
C20 C21 C29 C30 172.8(4) no
C20 C21 C29 C31 -57.7(6) no
C20 C21 C29 C32 56.7(6) no
C22 C21 C29 C30 -7.5(8) no
C22 C21 C29 C31 122.0(5) no
C22 C21 C29 C32 -123.5(5) no
C29 C21 C22 C23 -179.7(5) no
C21 C22 C23 N5 -0.4(8) no
N6 C24 C28 C27 1.5(7) no
C19 C24 C28 C27 -178.6(4) no
N6 C25 C26 C27 1.0(8) no
C25 C26 C27 C28 -1.5(7) no
C25 C26 C27 C33 179.9(4) no
C26 C27 C28 C24 0.3(7) no
C26 C27 C33 C34 176.0(4) no
C26 C27 C33 C35 55.2(6) no
C26 C27 C33 C36 -63.4(6) no
C28 C27 C33 C34 -2.4(7) no
C28 C27 C33 C35 -123.3(5) no
C28 C27 C33 C36 118.1(5) no
C33 C27 C28 C24 178.8(4) no
